data_7221318
loop_
_publ_author_name
'Slater, P.R.'
'Gover, R.K.B.'

_publ_section_title
;
 Synthesis and structure of the new oxide fluoride Ba2 Zr O3 F2 * x(H2 O)
 (x = 0.5)
;
_journal_name_full 'Journal of Materials Chemistry'
_journal_page_first 2035
_journal_page_last 2038
_journal_volume 11
_journal_year 2001
_chemical_formula_sum 'Ba2 F2 H0.92 O3.46 Zr'
_chemical_name_systematic 'Ba2 Zr O3 F2 (H2 O)0.46'
_space_group_IT_number 139
_symmetry_space_group_name_Hall '-I 4 2'
_symmetry_space_group_name_H-M 'I 4/m m m'
_cell_angle_alpha 90
_cell_angle_beta 90
_cell_angle_gamma 90
_cell_formula_units_Z 2
_cell_length_a 4.1721
_cell_length_b 4.1721
_cell_length_c 16.376
_cell_volume 285.048
_citation_journal_id_ASTM JMACEP
_cod_data_source_file Slater_JMACEP_2001_1402.cif
_cod_data_source_block H0.92Ba2F2O3.46Zr1
_cod_original_cell_volume 285.0475
_cod_original_formula_sum 'H0.92 Ba2 F2 O3.46 Zr1'
_cod_database_code 7221318

loop_
_symmetry_equiv_pos_as_xyz
x,y,z
-y,x,z
-x,-y,z
y,-x,z
x,-y,-z
y,x,-z
-x,y,-z
-y,-x,-z
-x,-y,-z
y,-x,-z
x,y,-z
-y,x,-z
-x,y,z
-y,-x,z
x,-y,z
y,x,z
x+1/2,y+1/2,z+1/2
-y+1/2,x+1/2,z+1/2
-x+1/2,-y+1/2,z+1/2
y+1/2,-x+1/2,z+1/2
x+1/2,-y+1/2,-z+1/2
y+1/2,x+1/2,-z+1/2
-x+1/2,y+1/2,-z+1/2
-y+1/2,-x+1/2,-z+1/2
-x+1/2,-y+1/2,-z+1/2
y+1/2,-x+1/2,-z+1/2
x+1/2,y+1/2,-z+1/2
-y+1/2,x+1/2,-z+1/2
-x+1/2,y+1/2,z+1/2
-y+1/2,-x+1/2,z+1/2
x+1/2,-y+1/2,z+1/2
y+1/2,x+1/2,z+1/2

loop_
_atom_site_label
_atom_site_type_symbol
_atom_site_fract_x
_atom_site_fract_y
_atom_site_fract_z
_atom_site_occupancy
_atom_site_U_iso_or_equiv
O1 O-2 0 0.5 0 1 0.0
F2 F-1 0 0.5 0.25 0.486 0.0
F1 F-1 0 0 0.1221 0.515 0.0
Zr1 Zr+4 0 0 0 1 0.0
O3 O-2 0 0.5 0.25 0.354 0.0
O2 O-2 0 0 0.1221 0.375 0.0
Ba1 Ba+2 0 0 0.3593 1 0.0
